data_4333869
loop_
_publ_author_name
'Matthew J. Polinski'
'Evgeny V. Alekseev'
'Victoria R. Darling'
'Justin N. Cross'
'Wulf Depmeier'
'Thomas E. Albrecht-Schmitt'

_publ_section_title
;
 A New Family of Lanthanide Borate Halides with Unusual Coordination and a
 New Neodymium-Containing Cationic Framework
;
_journal_name_full 'Inorganic Chemistry'
_journal_page_first 1965
_journal_page_last 1975
_journal_paper_doi 10.1021/ic302309z
_journal_volume 52
_journal_year 2013
_chemical_formula_moiety La[B7O10(OH)3(H2O)Br]
_chemical_formula_sum 'B7 Br La O14'
_chemical_formula_weight 518.49
_chemical_name_common 'Lanthanum(III) Borate Bromide'
_chemical_name_systematic
; 
 ? 
;
_space_group_IT_number 14
_symmetry_cell_setting monoclinic
_symmetry_space_group_name_Hall '-P 2yn'
_symmetry_space_group_name_H-M 'P 1 21/n 1'
_atom_sites_solution_hydrogens none
_atom_sites_solution_primary direct
_atom_sites_solution_secondary difmap
_audit_creation_method SHELXL-97
_cell_angle_alpha 90.00
_cell_angle_beta 90.000(3)
_cell_angle_gamma 90.00
_cell_formula_units_Z 4
_cell_length_a 7.9440(17)
_cell_length_b 15.105(3)
_cell_length_c 9.836(2)
_cell_measurement_reflns_used 2699
_cell_measurement_temperature 100(2)
_cell_measurement_theta_max 27.52
_cell_measurement_theta_min 1.35
_cell_volume 1180.3(4)
_computing_cell_refinement 'Smart Saint'
_computing_data_collection Smart
_computing_data_reduction SAINT
_computing_molecular_graphics 'SHELXP-91 (Sheldrick, 1997)'
_computing_publication_material 'SHELXCIF-97 (Sheldrick, 2000)'
_computing_structure_refinement 'SHELXL-97 (Sheldrick, 2008)'
_computing_structure_solution 'SHELXS-97 (Sheldrick, 2008)'
_diffrn_ambient_temperature 100(2)
_diffrn_detector_area_resol_mean 0
_diffrn_measured_fraction_theta_full 0.988
_diffrn_measured_fraction_theta_max 0.988
_diffrn_measurement_device_type 'BRUKER apex II'
_diffrn_measurement_method '0.5 wide w/ exposures'
_diffrn_radiation_monochromator 'Quazar Optics'
_diffrn_radiation_source 'Imus microfocused'
_diffrn_radiation_type MoK\a
_diffrn_radiation_wavelength 0.71073
_diffrn_reflns_av_R_equivalents 0.0739
_diffrn_reflns_av_sigmaI/netI 0.0880
_diffrn_reflns_limit_h_max 10
_diffrn_reflns_limit_h_min -10
_diffrn_reflns_limit_k_max 19
_diffrn_reflns_limit_k_min -19
_diffrn_reflns_limit_l_max 12
_diffrn_reflns_limit_l_min -12
_diffrn_reflns_number 13043
_diffrn_reflns_theta_full 27.52
_diffrn_reflns_theta_max 27.52
_diffrn_reflns_theta_min 1.35
_exptl_absorpt_coefficient_mu 7.084
_exptl_absorpt_correction_T_max 0.862
_exptl_absorpt_correction_T_min 0.627
_exptl_absorpt_correction_type numerical
_exptl_absorpt_process_details SHELTXPREP
_exptl_crystal_colour Colorless
_exptl_crystal_density_diffrn 2.918
_exptl_crystal_description Plate
_exptl_crystal_F_000 956
_exptl_crystal_size_max 0.085
_exptl_crystal_size_mid 0.056
_exptl_crystal_size_min 0.021
_refine_diff_density_max 0.988
_refine_diff_density_min -1.536
_refine_diff_density_rms 0.216
_refine_ls_extinction_method none
_refine_ls_goodness_of_fit_ref 0.958
_refine_ls_hydrogen_treatment none
_refine_ls_matrix_type full
_refine_ls_number_parameters 227
_refine_ls_number_reflns 2699
_refine_ls_number_restraints 0
_refine_ls_restrained_S_all 0.958
_refine_ls_R_factor_all 0.0507
_refine_ls_R_factor_gt 0.0353
_refine_ls_shift/su_max 0.142
_refine_ls_shift/su_mean 0.009
_refine_ls_structure_factor_coef Fsqd
_refine_ls_weighting_details 'calc w=1/[\s^2^(Fo^2^)+(0.0000P)^2^+0.0000P] where P=(Fo^2^+2Fc^2^)/3'
_refine_ls_weighting_scheme calc
_refine_ls_wR_factor_gt 0.0773
_refine_ls_wR_factor_ref 0.0830
_reflns_number_gt 2289
_reflns_number_total 2699
_reflns_threshold_expression >2sigma(I)
_cod_data_source_file ic302309z_si_002_01.cif
_cod_data_source_block LaBr
_cod_database_code 4333869

loop_
_symmetry_equiv_pos_as_xyz
'x, y, z'
'-x+1/2, y+1/2, -z+1/2'
'-x, -y, -z'
'x-1/2, -y-1/2, z-1/2'

loop_
_atom_site_label
_atom_site_type_symbol
_atom_site_fract_x
_atom_site_fract_y
_atom_site_fract_z
_atom_site_U_iso_or_equiv
_atom_site_adp_type
_atom_site_occupancy
_atom_site_symmetry_multiplicity
_atom_site_calc_flag
_atom_site_refinement_flags
La1 La 0.68666(7) 0.32795(2) 0.68952(5) 0.00883(11) Uani 1 1 d .
Br1A Br 0.625(3) 0.1339(16) 0.668(3) 0.023(6) Uani 0.48 1 d P
Br1B Br 0.608(4) 0.135(2) 0.646(4) 0.013(3) Uani 0.32 1 d P
Br1C Br 0.602(3) 0.1325(11) 0.712(4) 0.021(5) Uani 0.20 1 d P
O13 O 0.6972(7) 0.3007(3) 0.4278(5) 0.0074(10) Uani 1 1 d .
O12 O 0.1641(6) 0.2176(3) 0.6870(6) 0.0095(10) Uani 1 1 d .
O11 O 0.6972(8) 0.2977(3) 0.9467(5) 0.0133(11) Uani 1 1 d .
O10 O 0.1654(6) 0.3760(3) 0.6843(6) 0.0169(11) Uani 1 1 d .
O9 O 0.5314(6) 0.4046(3) 0.3083(6) 0.0103(10) Uani 1 1 d .
O8 O 0.3840(6) 0.2967(3) 0.8080(6) 0.0088(9) Uani 1 1 d .
O7 O 0.9304(6) 0.2450(3) 0.8374(5) 0.0112(12) Uani 1 1 d .
O6 O 0.3838(7) 0.3008(3) 0.5694(5) 0.0116(11) Uani 1 1 d .
O5 O 0.5556(6) 0.4693(3) 0.8174(6) 0.0107(10) Uani 1 1 d .
O4 O 0.5301(6) 0.4002(3) 0.0650(5) 0.0106(11) Uani 1 1 d .
O3 O 0.9328(6) 0.2505(3) 0.5377(5) 0.0092(11) Uani 1 1 d .
O2 O 0.9105(7) 0.4341(4) 0.7734(6) 0.0287(16) Uani 1 1 d .
O1 O 0.6841(11) 0.4678(3) 0.5435(5) 0.0344(17) Uani 1 1 d .
B4 B 0.8414(12) 0.2458(5) 0.9552(8) 0.0096(19) Uani 1 1 d .
B3 B 0.5795(9) 0.3115(5) 0.3163(10) 0.0090(16) Uani 1 1 d .
B2 B 0.2720(9) 0.3014(5) 0.6910(10) 0.0084(15) Uani 1 1 d .
B1 B 0.5023(9) 0.4447(5) 0.1849(10) 0.0093(15) Uani 1 1 d .
O14 O 0.1811(9) 0.4947(6) 0.8318(9) 0.067(3) Uani 1 1 d .
B7 B 0.3409(11) 0.2506(5) 0.9213(8) 0.0083(18) Uani 1 1 d .
B6 B 0.5790(11) 0.3087(6) 0.0604(9) 0.0084(18) Uani 1 1 d .
B5 B 0.0890(16) 0.4346(8) 0.7636(12) 0.033(3) Uani 1 1 d .

loop_
_atom_site_aniso_label
_atom_site_aniso_U_11
_atom_site_aniso_U_22
_atom_site_aniso_U_33
_atom_site_aniso_U_23
_atom_site_aniso_U_13
_atom_site_aniso_U_12
La1 0.00995(18) 0.0114(2) 0.00517(16) -0.00033(19) 0.0002(2) -0.00041(19)
Br1A 0.006(3) 0.015(2) 0.049(18) -0.003(5) -0.006(5) 0.0006(18)
Br1B 0.008(7) 0.010(3) 0.022(6) 0.005(3) -0.001(7) 0.000(4)
Br1C 0.015(5) 0.009(3) 0.041(14) -0.008(5) 0.009(5) 0.002(3)
O13 0.008(3) 0.013(3) 0.001(2) -0.0008(19) -0.001(2) -0.001(2)
O12 0.011(3) 0.012(2) 0.006(2) 0.003(2) 0.000(3) -0.005(2)
O11 0.012(3) 0.015(3) 0.013(3) -0.001(2) 0.000(3) -0.002(3)
O10 0.020(3) 0.013(3) 0.018(2) 0.002(3) 0.007(3) 0.005(2)
O9 0.012(2) 0.013(3) 0.006(2) 0.003(3) -0.002(3) 0.0002(19)
O8 0.011(2) 0.011(2) 0.004(2) 0.001(2) -0.004(3) -0.0032(19)
O7 0.016(3) 0.013(3) 0.005(3) -0.001(2) 0.002(2) -0.001(2)
O6 0.012(3) 0.013(3) 0.010(3) -0.002(2) -0.003(2) -0.003(2)
O5 0.012(2) 0.013(3) 0.007(2) -0.002(2) -0.001(2) 0.000(2)
O4 0.010(3) 0.013(3) 0.009(3) -0.002(2) -0.003(2) 0.000(2)
O3 0.007(3) 0.013(3) 0.007(2) 0.001(2) -0.004(2) 0.003(2)
O2 0.019(3) 0.022(3) 0.045(4) -0.013(3) -0.007(3) -0.004(3)
O1 0.085(5) 0.011(3) 0.008(3) 0.002(2) -0.001(3) -0.002(4)
B4 0.017(5) 0.008(4) 0.004(4) -0.002(3) -0.002(4) 0.005(4)
B3 0.007(3) 0.010(4) 0.011(4) 0.002(4) -0.002(4) -0.001(3)
B2 0.006(3) 0.009(4) 0.010(4) 0.001(3) -0.002(3) -0.004(3)
B1 0.007(3) 0.008(4) 0.012(4) -0.003(4) 0.002(4) -0.005(3)
O14 0.032(4) 0.067(6) 0.103(7) -0.049(5) -0.020(6) 0.001(4)
B7 0.008(5) 0.012(5) 0.005(4) 0.000(3) 0.004(3) 0.005(4)
B6 0.008(4) 0.012(5) 0.005(4) 0.001(3) -0.004(3) 0.001(3)
B5 0.040(7) 0.024(6) 0.036(6) -0.007(5) -0.001(5) 0.000(5)

loop_
_atom_type_symbol
_atom_type_description
_atom_type_scat_dispersion_real
_atom_type_scat_dispersion_imag
_atom_type_scat_source
B B 0.0013 0.0007 'International Tables Vol C Tables 4.2.6.8 and 6.1.1.4'
O O 0.0106 0.0060 'International Tables Vol C Tables 4.2.6.8 and 6.1.1.4'
Br Br -0.2901 2.4595 'International Tables Vol C Tables 4.2.6.8 and 6.1.1.4'
La La -0.2871 2.4523 'International Tables Vol C Tables 4.2.6.8 and 6.1.1.4'

loop_
_geom_angle_atom_site_label_1
_geom_angle_atom_site_label_2
_geom_angle_atom_site_label_3
_geom_angle
_geom_angle_site_symmetry_1
_geom_angle_site_symmetry_3
O2 La1 O1 70.5(2) . .
O2 La1 O11 76.7(2) . .
O1 La1 O11 134.46(16) . .
O2 La1 O13 113.51(19) . .
O1 La1 O13 64.88(15) . .
O11 La1 O13 160.33(14) . .
O2 La1 O5 67.44(16) . .
O1 La1 O5 66.62(18) . .
O11 La1 O5 72.16(17) . .
O13 La1 O5 126.84(16) . .
O2 La1 O6 149.39(18) . .
O1 La1 O6 82.7(2) . .
O11 La1 O6 115.51(18) . .
O13 La1 O6 64.82(17) . .
O5 La1 O6 88.88(15) . .
O2 La1 O8 126.32(18) . .
O1 La1 O8 112.2(2) . .
O11 La1 O8 64.87(19) . .
O13 La1 O8 115.16(17) . .
O5 La1 O8 66.06(14) . .
O6 La1 O8 51.30(14) . .
O2 La1 O3 86.94(17) . .
O1 La1 O3 93.01(19) . .
O11 La1 O3 116.07(17) . .
O13 La1 O3 50.81(16) . .
O5 La1 O3 151.10(15) . .
O6 La1 O3 109.45(15) . .
O8 La1 O3 142.82(15) . .
O2 La1 O7 67.58(18) . .
O1 La1 O7 133.3(2) . .
O11 La1 O7 51.00(17) . .
O13 La1 O7 115.53(16) . .
O5 La1 O7 112.99(16) . .
O6 La1 O7 142.48(16) . .
O8 La1 O7 108.67(15) . .
O3 La1 O7 65.50(13) . .
O2 La1 Br1A 139.5(4) . .
O1 La1 Br1A 140.6(5) . .
O11 La1 Br1A 84.3(5) . .
O13 La1 Br1A 77.3(5) . .
O5 La1 Br1A 138.7(6) . .
O6 La1 Br1A 71.1(4) . .
O8 La1 Br1A 73.4(5) . .
O3 La1 Br1A 69.9(5) . .
O7 La1 Br1A 72.6(4) . .
O2 La1 Br1C 138.4(8) . .
O1 La1 Br1C 147.4(8) . .
O11 La1 Br1C 76.3(7) . .
O13 La1 Br1C 85.7(6) . .
O5 La1 Br1C 130.7(3) . .
O6 La1 Br1C 71.8(7) . .
O8 La1 Br1C 66.6(3) . .
O3 La1 Br1C 77.4(2) . .
O7 La1 Br1C 70.9(8) . .
Br1A La1 Br1C 8.9(7) . .
O2 La1 Br1B 143.6(6) . .
O1 La1 Br1B 135.9(7) . .
O11 La1 Br1B 88.6(7) . .
O13 La1 Br1B 73.3(7) . .
O5 La1 Br1B 139.1(7) . .
O6 La1 Br1B 66.9(6) . .
O8 La1 Br1B 73.1(7) . .
O3 La1 Br1B 69.8(7) . .
O7 La1 Br1B 77.2(7) . .
Br1A La1 Br1B 4.9(10) . .
Br1C La1 Br1B 12.4(11) . .
Br1C Br1B La1 86(4) . .
Br1B Br1C La1 82(3) . .
B7 O13 B3 124.1(6) 4_665 .
B7 O13 La1 99.2(4) 4_665 .
B3 O13 La1 135.0(5) . .
B6 O12 B3 115.5(5) 4_566 4_566
B6 O12 B2 120.2(6) 4_566 .
B3 O12 B2 118.1(6) 4_566 .
B4 O11 B6 123.0(6) . 1_556
B4 O11 La1 100.7(4) . .
B6 O11 La1 135.0(5) 1_556 .
B5 O10 B2 141.2(8) . .
B1 O9 B3 121.1(6) . .
B7 O8 B2 121.3(6) . .
B7 O8 La1 131.7(5) . .
B2 O8 La1 101.1(4) . .
B4 O7 B3 123.0(6) . 4_666
B4 O7 La1 94.6(4) . .
B3 O7 La1 139.6(5) 4_666 .
B4 O6 B2 121.0(6) 4_565 .
B4 O6 La1 130.9(5) 4_565 .
B2 O6 La1 100.3(4) . .
B1 O5 La1 150.5(5) 3_666 .
B1 O4 B6 122.7(6) . .
B7 O3 B6 122.7(6) 4_665 4_666
B7 O3 La1 94.7(4) 4_665 .
B6 O3 La1 137.6(5) 4_666 .
B5 O2 La1 133.0(6) 1_655 .
O7 B4 O6 124.6(7) . 4_666
O7 B4 O11 112.5(6) . .
O6 B4 O11 122.9(7) 4_666 .
O7 B4 La1 59.9(4) . .
O6 B4 La1 169.2(6) 4_666 .
O11 B4 La1 53.5(3) . .
O13 B3 O9 108.5(6) . .
O13 B3 O7 110.3(7) . 4_565
O9 B3 O7 110.8(6) . 4_565
O13 B3 O12 108.5(5) . 4_665
O9 B3 O12 110.7(6) . 4_665
O7 B3 O12 108.0(6) 4_565 4_665
O10 B2 O8 116.3(7) . .
O10 B2 O6 108.9(6) . .
O8 B2 O6 105.7(5) . .
O10 B2 O12 108.9(5) . .
O8 B2 O12 108.8(6) . .
O6 B2 O12 108.0(6) . .
O4 B1 O9 120.9(6) . .
O4 B1 O5 120.0(7) . 3_666
O9 B1 O5 119.1(7) . 3_666
O3 B7 O8 124.3(7) 4_566 .
O3 B7 O13 113.5(6) 4_566 4_566
O8 B7 O13 122.3(7) . 4_566
O3 B7 La1 59.8(4) 4_566 4_566
O8 B7 La1 168.9(5) . 4_566
O13 B7 La1 55.0(3) 4_566 4_566
O4 B6 O11 107.8(6) . 1_554
O4 B6 O12 110.9(6) . 4_665
O11 B6 O12 108.6(6) 1_554 4_665
O4 B6 O3 112.0(6) . 4_565
O11 B6 O3 108.5(6) 1_554 4_565
O12 B6 O3 108.9(6) 4_665 4_565
O10 B5 O14 119.7(10) . .
O10 B5 O2 119.5(9) . 1_455
O14 B5 O2 120.8(9) . 1_455

loop_
_geom_bond_atom_site_label_1
_geom_bond_atom_site_label_2
_geom_bond_distance
_geom_bond_site_symmetry_2
La1 O2 2.533(6) .
La1 O1 2.554(5) .
La1 O11 2.572(5) .
La1 O13 2.609(5) .
La1 O5 2.688(5) .
La1 O6 2.711(5) .
La1 O8 2.713(5) .
La1 O3 2.724(5) .
La1 O7 2.727(5) .
La1 Br1A 2.98(2) .
La1 Br1C 3.037(17) .
La1 Br1B 3.02(3) .
Br1B Br1C 0.65(6) .
O13 B7 1.382(10) 4_665
O13 B3 1.451(10) .
O12 B6 1.472(10) 4_566
O12 B3 1.504(11) 4_566
O12 B2 1.529(9) .
O11 B4 1.390(10) .
O11 B6 1.470(11) 1_556
O10 B5 1.326(13) .
O10 B2 1.411(9) .
O9 B1 1.376(10) .
O9 B3 1.459(9) .
O8 B7 1.358(9) .
O8 B2 1.457(10) .
O7 B4 1.358(9) .
O7 B3 1.474(9) 4_666
O6 B4 1.368(9) 4_565
O6 B2 1.490(10) .
O5 B1 1.378(9) 3_666
O4 B1 1.375(10) .
O4 B6 1.436(10) .
O3 B7 1.357(10) 4_665
O3 B6 1.483(10) 4_666
O2 B5 1.421(14) 1_655
B4 O6 1.368(9) 4_666
B3 O7 1.474(9) 4_565
B3 O12 1.504(11) 4_665
B1 O5 1.378(9) 3_666
O14 B5 1.345(13) .
B7 O3 1.358(10) 4_566
B7 O13 1.382(10) 4_566
B7 La1 3.141(8) 4_566
B6 O11 1.470(11) 1_554
B6 O12 1.472(10) 4_665
B6 O3 1.483(10) 4_565
B5 O2 1.421(14) 1_455
